data_4034846
loop_
_publ_author_name
'Ding, Wenhuan'
'Zhang, Youquan'
'Yu, Aimin'
'Zhang, Lei'
'Meng, Xiangtai'

_publ_section_title
;
 Substrate-Controlled Domino Reactions of Crotonate-Derived Sulfur Ylides:
 Synthesis of Benzothiophene Derivatives.
;
_journal_issue 22
_journal_name_full 'The Journal of organic chemistry'
_journal_page_first 13821
_journal_page_last 13833
_journal_paper_doi 10.1021/acs.joc.8b02152
_journal_volume 83
_journal_year 2018
_chemical_formula_moiety 'C18 H18 O7 S'
_chemical_formula_sum 'C18 H18 O7 S'
_chemical_formula_weight 378.38
_space_group_crystal_system monoclinic
_space_group_IT_number 14
_space_group_name_Hall '-P 2yn'
_space_group_name_H-M_alt 'P 1 21/n 1'
_atom_sites_solution_hydrogens geom
_atom_sites_solution_primary dual
_audit_creation_date 2017-09-22
_audit_creation_method
;
Olex2 1.2
(compiled 2016.11.07 svn.r3352 for OlexSys, GUI svn.r5261)
;
_cell_angle_alpha 90
_cell_angle_beta 103.549(18)
_cell_angle_gamma 90
_cell_formula_units_Z 4
_cell_length_a 9.9450(17)
_cell_length_b 9.9498(15)
_cell_length_c 18.210(3)
_cell_measurement_reflns_used 2060
_cell_measurement_temperature 293(2)
_cell_measurement_theta_max 30.7000
_cell_measurement_theta_min 2.9940
_cell_volume 1751.7(5)
_computing_cell_refinement 'CrysAlisPro 1.171.39.7e (Rigaku OD, 2015)'
_computing_data_collection 'CrysAlisPro 1.171.39.7e (Rigaku OD, 2015)'
_computing_data_reduction 'CrysAlisPro 1.171.39.7e (Rigaku OD, 2015)'
_computing_molecular_graphics 'Olex2 (Dolomanov et al., 2009)'
_computing_publication_material 'Olex2 (Dolomanov et al., 2009)'
_computing_structure_refinement 'ShelXL (Sheldrick, 2015)'
_computing_structure_solution 'ShelXT (Sheldrick, 2015)'
_diffrn_ambient_temperature 293(2)
_diffrn_detector 'CCD plate'
_diffrn_measured_fraction_theta_full 0.998
_diffrn_measured_fraction_theta_max 0.998
_diffrn_measurement_details
;
List of Runs (angles in degrees, time in seconds):

  # Type    Start    End  Width  t~exp~   \w     \q     \k     \f   Frames
--------------------------------------------------------------------------
  1  \w    -75.00 106.00   1.00    6.00    --   30.00  54.00 240.00  181
  2  \w    -41.00  26.00   1.00    6.00    --   30.00  54.00   0.00   67
;
_diffrn_measurement_device 'abstract diffractometer'
_diffrn_measurement_device_type 'dtrek-CrysAlisPro-abstract goniometer imported rigaku-d*trek images'
_diffrn_measurement_method '\w scans'
_diffrn_orient_matrix_type 'CrysAlisPro convention (1999,Acta A55,543-557)'
_diffrn_orient_matrix_UB_11 0.0693888000
_diffrn_orient_matrix_UB_12 -0.0232924000
_diffrn_orient_matrix_UB_13 0.0091168000
_diffrn_orient_matrix_UB_21 0.0242581000
_diffrn_orient_matrix_UB_22 0.0672288000
_diffrn_orient_matrix_UB_23 0.0026059000
_diffrn_orient_matrix_UB_31 -0.0001097000
_diffrn_orient_matrix_UB_32 0.0008420000
_diffrn_orient_matrix_UB_33 0.0389312000
_diffrn_radiation_monochromator graphite
_diffrn_radiation_probe x-ray
_diffrn_radiation_type MoK\a
_diffrn_radiation_wavelength 0.71073
_diffrn_reflns_av_R_equivalents 0.0338
_diffrn_reflns_av_unetI/netI 0.0413
_diffrn_reflns_Laue_measured_fraction_full 0.998
_diffrn_reflns_Laue_measured_fraction_max 0.998
_diffrn_reflns_limit_h_max 11
_diffrn_reflns_limit_h_min -10
_diffrn_reflns_limit_k_max 11
_diffrn_reflns_limit_k_min -10
_diffrn_reflns_limit_l_max 20
_diffrn_reflns_limit_l_min -21
_diffrn_reflns_number 6473
_diffrn_reflns_point_group_measured_fraction_full 0.998
_diffrn_reflns_point_group_measured_fraction_max 0.998
_diffrn_reflns_theta_full 25.009
_diffrn_reflns_theta_max 25.009
_diffrn_reflns_theta_min 2.151
_diffrn_source 'fine-focus sealed X-ray tube'
_diffrn_source_type 'Enhance (Mo) X-ray Source'
_exptl_absorpt_coefficient_mu 0.223
_exptl_absorpt_correction_T_max 1.00000
_exptl_absorpt_correction_T_min 0.51184
_exptl_absorpt_correction_type multi-scan
_exptl_absorpt_process_details
;
CrysAlisPro 1.171.39.7e (Rigaku Oxford Diffraction, 2015)
Empirical absorption correction using spherical harmonics,
 implemented in SCALE3 ABSPACK scaling algorithm.
;
_exptl_crystal_density_diffrn 1.435
_exptl_crystal_description block
_exptl_crystal_F_000 792
_refine_diff_density_max 0.422
_refine_diff_density_min -0.790
_refine_diff_density_rms 0.134
_refine_ls_extinction_method none
_refine_ls_goodness_of_fit_ref 1.326
_refine_ls_hydrogen_treatment constr
_refine_ls_matrix_type full
_refine_ls_number_parameters 239
_refine_ls_number_reflns 3083
_refine_ls_number_restraints 0
_refine_ls_restrained_S_all 1.326
_refine_ls_R_factor_all 0.0860
_refine_ls_R_factor_gt 0.0721
_refine_ls_shift/su_max 0.000
_refine_ls_shift/su_mean 0.000
_refine_ls_structure_factor_coef Fsqd
_refine_ls_weighting_details 'w=1/[\s^2^(Fo^2^)+(0.1000P)^2^] where P=(Fo^2^+2Fc^2^)/3'
_refine_ls_weighting_scheme calc
_refine_ls_wR_factor_gt 0.1844
_refine_ls_wR_factor_ref 0.1967
_reflns_Friedel_coverage 0.000
_reflns_number_gt 2443
_reflns_number_total 3083
_reflns_threshold_expression 'I > 2\s(I)'
_cod_data_source_file jo8b02152_si_007.cif
_cod_data_source_block 8
_cod_database_code 4034846
_shelx_space_group_comment
;
The symmetry employed for this shelxl refinement is uniquely defined
by the following loop, which should always be used as a source of
symmetry information in preference to the above space-group names.
They are only intended as comments.
;
_reflns_odcompleteness_completeness 86.49
_reflns_odcompleteness_iscentric 1
_reflns_odcompleteness_theta 33.14
_olex2_refinement_description
;
1. Fixed Uiso
 At 1.2 times of:
  All C(H) groups, All C(H,H) groups
 At 1.5 times of:
  All C(H,H,H) groups
2.a Ternary CH refined with riding coordinates:
 C00C(H00C)
2.b Secondary CH2 refined with riding coordinates:
 C00P(H00N,H00O)
2.c Aromatic/amide H refined with riding coordinates:
 C00F(H00F), C00J(H00J), C00L(H00L)
2.d Idealised Me refined as rotating group:
 C00M(H00A,H00B,H00D), C00N(H00E,H00G,H00H), C00O(H00I,H00K,H00M), C00Q(H00P,
 H00Q,H00R)
;
_shelx_shelxl_version_number 2014/7
_olex2_submission_special_instructions 'No special instructions were received'
_oxdiff_exptl_absorpt_empirical_details
;
Empirical correction (ABSPACK) includes:
- Absorption correction using spherical harmonics
- Frame scaling
;
_oxdiff_exptl_absorpt_empirical_full_max 1.618
_oxdiff_exptl_absorpt_empirical_full_min 0.520

loop_
_space_group_symop_operation_xyz
'x, y, z'
'-x+1/2, y+1/2, -z+1/2'
'-x, -y, -z'
'x-1/2, -y-1/2, z-1/2'

loop_
_atom_site_label
_atom_site_type_symbol
_atom_site_fract_x
_atom_site_fract_y
_atom_site_fract_z
_atom_site_U_iso_or_equiv
_atom_site_adp_type
_atom_site_occupancy
_atom_site_site_symmetry_order
_atom_site_calc_flag
_atom_site_refinement_flags_posn
S01 S 0.63181(8) 0.37195(8) 0.33854(4) 0.0424(3) Uani 1 1 d .
O002 O 0.6437(2) 0.4233(2) 0.54825(12) 0.0425(6) Uani 1 1 d .
O003 O 0.3745(2) 0.1567(2) 0.60513(12) 0.0454(6) Uani 1 1 d .
O004 O 0.2630(2) 0.2348(2) 0.36301(12) 0.0508(6) Uani 1 1 d .
O005 O 0.3133(3) 0.0617(2) 0.49183(14) 0.0615(7) Uani 1 1 d .
O006 O 0.7039(3) 0.2649(2) 0.31288(14) 0.0555(6) Uani 1 1 d .
O007 O 0.4244(2) 0.1007(3) 0.33796(14) 0.0601(7) Uani 1 1 d .
O008 O 0.5151(3) 0.4248(3) 0.28656(14) 0.0675(8) Uani 1 1 d .
C009 C 0.5909(3) 0.3361(3) 0.42481(16) 0.0363(7) Uani 1 1 d .
C00A C 0.7541(3) 0.5127(3) 0.45461(17) 0.0369(7) Uani 1 1 d .
C00B C 0.3880(3) 0.1844(3) 0.37484(17) 0.0407(7) Uani 1 1 d .
C00C C 0.5845(3) 0.3023(3) 0.57468(17) 0.0386(7) Uani 1 1 d .
H00C H 0.5379 0.3297 0.6141 0.046 Uiso 1 1 calc R
C00D C 0.4843(3) 0.2515(3) 0.44040(17) 0.0365(7) Uani 1 1 d .
C00E C 0.6606(3) 0.4185(3) 0.47805(16) 0.0362(7) Uani 1 1 d .
C00F C 0.8413(3) 0.6052(3) 0.49747(18) 0.0402(7) Uani 1 1 d .
H00F H 0.8452 0.6142 0.5488 0.048 Uiso 1 1 calc R
C00G C 0.7493(3) 0.4985(3) 0.37812(17) 0.0406(7) Uani 1 1 d .
C00H C 0.9234(3) 0.6852(3) 0.46310(19) 0.0421(7) Uani 1 1 d .
C00I C 0.4792(3) 0.2370(3) 0.51255(17) 0.0370(7) Uani 1 1 d .
C00J C 0.9177(3) 0.6683(3) 0.3877(2) 0.0491(8) Uani 1 1 d .
H00J H 0.9738 0.7212 0.3651 0.059 Uiso 1 1 calc R
C00K C 0.3793(3) 0.1426(3) 0.53336(18) 0.0414(8) Uani 1 1 d .
C00L C 0.8315(3) 0.5751(3) 0.34441(19) 0.0482(8) Uani 1 1 d .
H00L H 0.8294 0.5647 0.2934 0.058 Uiso 1 1 calc R
C00M C 0.6996(3) 0.2095(3) 0.60959(19) 0.0501(8) Uani 1 1 d .
H00A H 0.7450 0.1788 0.5716 0.075 Uiso 1 1 calc GR
H00B H 0.6629 0.1338 0.6312 0.075 Uiso 1 1 calc GR
H00D H 0.7648 0.2561 0.6484 0.075 Uiso 1 1 calc GR
C00N C 1.0145(3) 0.7904(3) 0.5087(2) 0.0552(9) Uani 1 1 d .
H00E H 0.9591 0.8505 0.5306 0.083 Uiso 1 1 calc GR
H00G H 1.0605 0.8400 0.4766 0.083 Uiso 1 1 calc GR
H00H H 1.0821 0.7478 0.5482 0.083 Uiso 1 1 calc GR
C00O C 0.2909(3) 0.0615(4) 0.6335(2) 0.0554(9) Uani 1 1 d .
H00I H 0.2037 0.0513 0.5978 0.083 Uiso 1 1 calc GR
H00K H 0.2755 0.0931 0.6807 0.083 Uiso 1 1 calc GR
H00M H 0.3375 -0.0236 0.6411 0.083 Uiso 1 1 calc GR
C00P C 0.1600(4) 0.1709(4) 0.3046(2) 0.0657(11) Uani 1 1 d .
H00N H 0.1311 0.0868 0.3231 0.079 Uiso 1 1 calc R
H00O H 0.1980 0.1517 0.2613 0.079 Uiso 1 1 calc R
C00Q C 0.0420(4) 0.2616(5) 0.2829(2) 0.0862(15) Uani 1 1 d .
H00P H -0.0274 0.2209 0.2435 0.129 Uiso 1 1 calc GR
H00Q H 0.0716 0.3446 0.2649 0.129 Uiso 1 1 calc GR
H00R H 0.0042 0.2789 0.3258 0.129 Uiso 1 1 calc GR

loop_
_atom_site_aniso_label
_atom_site_aniso_U_11
_atom_site_aniso_U_22
_atom_site_aniso_U_33
_atom_site_aniso_U_23
_atom_site_aniso_U_13
_atom_site_aniso_U_12
S01 0.0426(5) 0.0528(5) 0.0376(5) 0.0009(3) 0.0209(3) -0.0001(3)
O002 0.0475(13) 0.0485(12) 0.0397(12) -0.0031(10) 0.0266(9) -0.0090(10)
O003 0.0398(12) 0.0570(13) 0.0471(13) 0.0047(11) 0.0254(10) -0.0062(10)
O004 0.0319(12) 0.0729(15) 0.0477(13) -0.0138(11) 0.0096(10) 0.0106(10)
O005 0.0612(16) 0.0711(15) 0.0595(16) -0.0118(13) 0.0290(12) -0.0252(14)
O006 0.0648(16) 0.0586(13) 0.0561(14) -0.0143(12) 0.0403(12) -0.0033(12)
O007 0.0414(13) 0.0778(17) 0.0644(16) -0.0271(14) 0.0191(12) 0.0044(12)
O008 0.0555(16) 0.0889(18) 0.0540(15) 0.0183(14) 0.0042(12) -0.0027(14)
C009 0.0327(15) 0.0455(16) 0.0361(16) 0.0001(13) 0.0192(12) 0.0038(13)
C00A 0.0322(15) 0.0417(15) 0.0429(17) 0.0031(13) 0.0214(12) 0.0033(12)
C00B 0.0321(16) 0.0534(18) 0.0415(17) -0.0034(15) 0.0185(13) 0.0032(14)
C00C 0.0343(16) 0.0473(16) 0.0415(16) 0.0016(14) 0.0236(12) -0.0013(13)
C00D 0.0264(15) 0.0416(15) 0.0466(17) -0.0004(13) 0.0188(12) 0.0057(12)
C00E 0.0317(15) 0.0453(16) 0.0381(16) 0.0017(13) 0.0211(12) 0.0038(13)
C00F 0.0347(16) 0.0449(16) 0.0464(18) -0.0006(14) 0.0206(13) 0.0023(13)
C00G 0.0401(17) 0.0447(16) 0.0440(17) 0.0019(14) 0.0239(13) 0.0060(13)
C00H 0.0276(15) 0.0450(16) 0.059(2) 0.0031(15) 0.0217(13) 0.0037(13)
C00I 0.0288(15) 0.0452(16) 0.0422(17) 0.0006(13) 0.0189(12) 0.0030(12)
C00J 0.0435(18) 0.0537(18) 0.061(2) 0.0051(17) 0.0350(16) 0.0000(15)
C00K 0.0300(16) 0.0489(17) 0.0498(19) 0.0010(15) 0.0184(14) 0.0029(13)
C00L 0.053(2) 0.0577(19) 0.0454(18) 0.0024(16) 0.0336(15) 0.0026(16)
C00M 0.0362(18) 0.062(2) 0.056(2) 0.0009(17) 0.0182(15) -0.0012(15)
C00N 0.0387(19) 0.061(2) 0.071(2) -0.0023(18) 0.0225(16) -0.0115(16)
C00O 0.0452(19) 0.067(2) 0.063(2) 0.0198(18) 0.0307(16) -0.0023(17)
C00P 0.0409(19) 0.099(3) 0.053(2) -0.020(2) 0.0043(16) 0.003(2)
C00Q 0.050(2) 0.143(4) 0.060(2) -0.011(3) 0.0009(19) 0.028(3)

loop_
_atom_type_symbol
_atom_type_description
_atom_type_scat_dispersion_real
_atom_type_scat_dispersion_imag
_atom_type_scat_source
C C 0.0033 0.0016 'International Tables Vol C Tables 4.2.6.8 and 6.1.1.4'
H H 0.0000 0.0000 'International Tables Vol C Tables 4.2.6.8 and 6.1.1.4'
O O 0.0106 0.0060 'International Tables Vol C Tables 4.2.6.8 and 6.1.1.4'
S S 0.1246 0.1234 'International Tables Vol C Tables 4.2.6.8 and 6.1.1.4'

loop_
_geom_angle_atom_site_label_1
_geom_angle_atom_site_label_2
_geom_angle_atom_site_label_3
_geom_angle
O006 S01 C009 112.55(14)
O006 S01 C00G 109.50(15)
O008 S01 O006 117.11(17)
O008 S01 C009 110.45(16)
O008 S01 C00G 111.78(15)
C009 S01 C00G 92.88(15)
C00E O002 C00C 115.8(2)
C00K O003 C00O 116.3(3)
C00B O004 C00P 115.8(3)
C00D C009 S01 129.5(2)
C00E C009 S01 109.7(2)
C00E C009 C00D 120.0(3)
C00F C00A C00E 128.8(3)
C00F C00A C00G 120.4(3)
C00G C00A C00E 110.8(3)
O004 C00B C00D 111.4(3)
O007 C00B O004 125.6(3)
O007 C00B C00D 123.0(3)
O002 C00C H00C 107.9
O002 C00C C00I 111.8(2)
O002 C00C C00M 108.7(2)
C00I C00C H00C 107.9
C00M C00C H00C 107.9
C00M C00C C00I 112.6(2)
C009 C00D C00B 117.9(3)
C00I C00D C009 117.3(3)
C00I C00D C00B 124.8(3)
O002 C00E C009 124.1(3)
O002 C00E C00A 119.5(3)
C009 C00E C00A 116.3(3)
C00A C00F H00F 120.4
C00A C00F C00H 119.1(3)
C00H C00F H00F 120.4
C00A C00G S01 110.4(2)
C00L C00G S01 128.9(3)
C00L C00G C00A 120.7(3)
C00F C00H C00N 119.5(3)
C00J C00H C00F 119.4(3)
C00J C00H C00N 121.2(3)
C00D C00I C00C 121.0(3)
C00D C00I C00K 120.2(3)
C00K C00I C00C 118.3(3)
C00H C00J H00J 119.0
C00H C00J C00L 121.9(3)
C00L C00J H00J 119.0
O003 C00K C00I 111.5(3)
O005 C00K O003 123.7(3)
O005 C00K C00I 124.8(3)
C00G C00L C00J 118.5(3)
C00G C00L H00L 120.8
C00J C00L H00L 120.8
C00C C00M H00A 109.5
C00C C00M H00B 109.5
C00C C00M H00D 109.5
H00A C00M H00B 109.5
H00A C00M H00D 109.5
H00B C00M H00D 109.5
C00H C00N H00E 109.5
C00H C00N H00G 109.5
C00H C00N H00H 109.5
H00E C00N H00G 109.5
H00E C00N H00H 109.5
H00G C00N H00H 109.5
O003 C00O H00I 109.5
O003 C00O H00K 109.5
O003 C00O H00M 109.5
H00I C00O H00K 109.5
H00I C00O H00M 109.5
H00K C00O H00M 109.5
O004 C00P H00N 110.0
O004 C00P H00O 110.0
O004 C00P C00Q 108.4(3)
H00N C00P H00O 108.4
C00Q C00P H00N 110.0
C00Q C00P H00O 110.0
C00P C00Q H00P 109.5
C00P C00Q H00Q 109.5
C00P C00Q H00R 109.5
H00P C00Q H00Q 109.5
H00P C00Q H00R 109.5
H00Q C00Q H00R 109.5

loop_
_geom_bond_atom_site_label_1
_geom_bond_atom_site_label_2
_geom_bond_distance
S01 O006 1.423(2)
S01 O008 1.416(2)
S01 C009 1.749(3)
S01 C00G 1.754(3)
O002 C00C 1.470(3)
O002 C00E 1.328(4)
O003 C00K 1.327(4)
O003 C00O 1.435(4)
O004 C00B 1.311(4)
O004 C00P 1.440(4)
O005 C00K 1.191(4)
O007 C00B 1.179(4)
C009 C00D 1.433(4)
C009 C00E 1.333(4)
C00A C00E 1.454(4)
C00A C00F 1.375(4)
C00A C00G 1.390(4)
C00B C00D 1.500(4)
C00C H00C 0.9800
C00C C00I 1.498(4)
C00C C00M 1.492(4)
C00D C00I 1.334(4)
C00F H00F 0.9300
C00F C00H 1.389(4)
C00G C00L 1.364(4)
C00H C00J 1.372(5)
C00H C00N 1.501(4)
C00I C00K 1.480(4)
C00J H00J 0.9300
C00J C00L 1.378(4)
C00L H00L 0.9300
C00M H00A 0.9600
C00M H00B 0.9600
C00M H00D 0.9600
C00N H00E 0.9600
C00N H00G 0.9600
C00N H00H 0.9600
C00O H00I 0.9600
C00O H00K 0.9600
C00O H00M 0.9600
C00P H00N 0.9700
C00P H00O 0.9700
C00P C00Q 1.459(6)
C00Q H00P 0.9600
C00Q H00Q 0.9600
C00Q H00R 0.9600

loop_
_geom_torsion_atom_site_label_1
_geom_torsion_atom_site_label_2
_geom_torsion_atom_site_label_3
_geom_torsion_atom_site_label_4
_geom_torsion
S01 C009 C00D C00B -2.0(4)
S01 C009 C00D C00I 177.2(2)
S01 C009 C00E O002 174.6(2)
S01 C009 C00E C00A -1.8(3)
S01 C00G C00L C00J -179.2(2)
O002 C00C C00I C00D 26.5(4)
O002 C00C C00I C00K -160.9(2)
O004 C00B C00D C009 -110.6(3)
O004 C00B C00D C00I 70.3(4)
O006 S01 C009 C00D -76.6(3)
O006 S01 C009 C00E 114.0(2)
O006 S01 C00G C00A -116.0(2)
O006 S01 C00G C00L 62.3(3)
O007 C00B C00D C009 66.8(4)
O007 C00B C00D C00I -112.3(4)
O008 S01 C009 C00D 56.4(3)
O008 S01 C009 C00E -113.0(2)
O008 S01 C00G C00A 112.5(2)
O008 S01 C00G C00L -69.1(3)
C009 S01 C00G C00A -0.9(2)
C009 S01 C00G C00L 177.5(3)
C009 C00D C00I C00C -2.5(4)
C009 C00D C00I C00K -174.9(3)
C00A C00F C00H C00J -1.3(4)
C00A C00F C00H C00N 177.5(3)
C00A C00G C00L C00J -1.0(5)
C00B O004 C00P C00Q -162.6(4)
C00B C00D C00I C00C 176.7(3)
C00B C00D C00I C00K 4.2(4)
C00C O002 C00E C009 22.2(4)
C00C O002 C00E C00A -161.5(2)
C00C C00I C00K O003 16.9(4)
C00C C00I C00K O005 -161.6(3)
C00D C009 C00E O002 4.0(5)
C00D C009 C00E C00A -172.4(2)
C00D C00I C00K O003 -170.4(3)
C00D C00I C00K O005 11.1(5)
C00E O002 C00C C00I -35.5(3)
C00E O002 C00C C00M 89.4(3)
C00E C009 C00D C00B 166.5(3)
C00E C009 C00D C00I -14.3(4)
C00E C00A C00F C00H 179.4(3)
C00E C00A C00G S01 0.1(3)
C00E C00A C00G C00L -178.5(3)
C00F C00A C00E O002 5.8(5)
C00F C00A C00E C009 -177.7(3)
C00F C00A C00G S01 179.0(2)
C00F C00A C00G C00L 0.5(4)
C00F C00H C00J C00L 0.8(5)
C00G S01 C009 C00D 170.9(3)
C00G S01 C009 C00E 1.5(2)
C00G C00A C00E O002 -175.4(3)
C00G C00A C00E C009 1.2(4)
C00G C00A C00F C00H 0.7(4)
C00H C00J C00L C00G 0.3(5)
C00M C00C C00I C00D -96.2(3)
C00M C00C C00I C00K 76.4(3)
C00N C00H C00J C00L -178.0(3)
C00O O003 C00K O005 4.3(4)
C00O O003 C00K C00I -174.2(2)
C00P O004 C00B O007 6.9(5)
C00P O004 C00B C00D -175.8(3)
